data_7005503
loop_
_publ_author_name
'Bungu, Peter N.'
'Otto, Stefanus'

_publ_section_title
;
 Bicyclic phosphines as ligands for cobalt catalysed hydroformylation.
 Crystal structures of [Co(Phoban[3.3.1]-Q)(CO)(3)](2) (Q = C(2)H(5),
 C(5)H(11), C(3)H(6)NMe(2), C(6)H(11)).
;
_journal_issue 27
_journal_name_full 'Dalton transactions (Cambridge, England : 2003)'
_journal_page_first 2876
_journal_page_last 2884
_journal_paper_doi 10.1039/b702709e
_journal_year 2007
_chemical_formula_moiety 'C34 H50 Co2 O6 P2'
_chemical_formula_sum 'C34 H50 Co2 O6 P2'
_chemical_formula_weight 734.54
_chemical_name_common
;Hexacarbony-bis(9-cyclohexyl-9-phosphabicyclo(3.3.1)nonane)-
dicobalt
;
_chemical_name_systematic
;
Hexacarbony-bis(9-cyclohexyl-9-phosphabicyclo[3.3.1]nonane)-dicobalt
;
_space_group_IT_number 14
_symmetry_cell_setting monoclinic
_symmetry_space_group_name_Hall '-P 2yn'
_symmetry_space_group_name_H-M 'P 1 21/n 1'
_atom_sites_solution_hydrogens geom
_atom_sites_solution_primary direct
_atom_sites_solution_secondary difmap
_audit_creation_method SHELXL-97
_cell_angle_alpha 90.000(5)
_cell_angle_beta 98.695(5)
_cell_angle_gamma 90.000(5)
_cell_formula_units_Z 2
_cell_length_a 11.058(5)
_cell_length_b 10.035(5)
_cell_length_c 15.622(5)
_cell_measurement_reflns_used 8058
_cell_measurement_temperature 100(2)
_cell_measurement_theta_max 28.29
_cell_measurement_theta_min 2.44
_cell_volume 1713.6(13)
_computing_cell_refinement 'SAINT-Plus (Bruker, 2004)'
_computing_data_collection 'Apex2 (Bruker, 2005)'
_computing_data_reduction 'SAINT-Plus and XPREP (Bruker, 2004)'
_computing_molecular_graphics 'DIAMOND (Brandenburg & Berndt, 1999)'
_computing_publication_material 'SHELXL-97 (Sheldrick, 1997b)'
_computing_structure_refinement 'SHELXL-97 (Sheldrick, 1997b)'
_computing_structure_solution 'SHELXS-97 (Sheldrick, 1997a)'
_diffrn_ambient_temperature 100(2)
_diffrn_detector_area_resol_mean 512
_diffrn_measured_fraction_theta_full 0.946
_diffrn_measured_fraction_theta_max 0.946
_diffrn_measurement_device_type 'Bruker X8 ApexII 4K Kappa CCD'
_diffrn_measurement_method 'phi and omega scans'
_diffrn_radiation_monochromator graphite
_diffrn_radiation_source 'fine-focus sealed tube'
_diffrn_radiation_type MoK\a
_diffrn_radiation_wavelength 0.71069
_diffrn_reflns_av_R_equivalents 0.0328
_diffrn_reflns_av_sigmaI/netI 0.0262
_diffrn_reflns_limit_h_max 14
_diffrn_reflns_limit_h_min -12
_diffrn_reflns_limit_k_max 13
_diffrn_reflns_limit_k_min -10
_diffrn_reflns_limit_l_max 20
_diffrn_reflns_limit_l_min -20
_diffrn_reflns_number 19586
_diffrn_reflns_theta_full 28.31
_diffrn_reflns_theta_max 28.31
_diffrn_reflns_theta_min 2.11
_diffrn_standards_decay_% 0
_diffrn_standards_interval_count 'After collection'
_diffrn_standards_interval_time 'After collection'
_diffrn_standards_number 'First 50 frames repeated after data collection.'
_exptl_absorpt_coefficient_mu 1.104
_exptl_absorpt_correction_T_max 0.957
_exptl_absorpt_correction_T_min 0.726
_exptl_absorpt_correction_type multi-scan
_exptl_absorpt_process_details 'SADABS (Bruker, 2004)'
_exptl_crystal_colour Red
_exptl_crystal_density_diffrn 1.424
_exptl_crystal_density_meas ?
_exptl_crystal_density_method .
_exptl_crystal_description Plate
_exptl_crystal_F_000 772
_exptl_crystal_size_max 0.31
_exptl_crystal_size_mid 0.29
_exptl_crystal_size_min 0.04
_refine_diff_density_max 0.444
_refine_diff_density_min -0.228
_refine_diff_density_rms 0.057
_refine_ls_extinction_method none
_refine_ls_goodness_of_fit_ref 1.034
_refine_ls_hydrogen_treatment constr
_refine_ls_matrix_type full
_refine_ls_number_parameters 199
_refine_ls_number_reflns 4256
_refine_ls_number_restraints 0
_refine_ls_restrained_S_all 1.034
_refine_ls_R_factor_all 0.0310
_refine_ls_R_factor_gt 0.0253
_refine_ls_shift/su_max 0.001
_refine_ls_shift/su_mean 0.000
_refine_ls_structure_factor_coef Fsqd
_refine_ls_weighting_details 'w=1/[\s^2^(Fo^2^)+(0.0336P)^2^+0.4850P] where P=(Fo^2^+2Fc^2^)/3'
_refine_ls_weighting_scheme calc
_refine_ls_wR_factor_gt 0.0626
_refine_ls_wR_factor_ref 0.0655
_reflns_number_gt 3760
_reflns_number_total 4256
_reflns_threshold_expression >2sigma(I)
_cod_data_source_file b702709e.txt
_cod_data_source_block pcy2
_cod_depositor_comments
;
The following automatic conversions were performed:
'_symmetry_cell_setting' value 'Monoclinic' changed to 'monoclinic'
according to '/home/saulius/struct/CIF-dictionaries/cif_core.dic'
dictionary named 'cif_core.dic' version 2.4.1 from 2010-06-29.

Automatic conversion script
Id: cif_fix_enum 1527 2010-12-29 10:47:43Z saulius 

The following automatic conversions were performed:

'_exptl_absorpt_correction_type' tag value 'Multi-scans' was replaced
with 'multi-scan' value.

Automatic conversion script
Id: cif_fix_values 1646 2011-03-28 12:23:43Z adriana 
;
_cod_original_sg_symbol_H-M P2(1)/n
_cod_database_code 7005503

loop_
_symmetry_equiv_pos_as_xyz
'x, y, z'
'-x+1/2, y+1/2, -z+1/2'
'-x, -y, -z'
'x-1/2, -y-1/2, z-1/2'

loop_
_atom_site_label
_atom_site_type_symbol
_atom_site_fract_x
_atom_site_fract_y
_atom_site_fract_z
_atom_site_U_iso_or_equiv
_atom_site_adp_type
_atom_site_occupancy
_atom_site_calc_flag
_atom_site_refinement_flags
_atom_site_disorder_assembly
_atom_site_disorder_group
Co Co 0.405688(16) 0.083136(17) 0.488854(11) 0.01314(6) Uani 1 d . . .
P P 0.25829(3) 0.23084(3) 0.48432(2) 0.01306(8) Uani 1 d . . .
O1 O 0.46108(10) 0.08494(10) 0.31102(6) 0.0211(2) Uani 1 d . . .
O2 O 0.24776(11) -0.14038(11) 0.52114(8) 0.0316(3) Uani 1 d . . .
O3 O 0.56841(9) 0.26318(11) 0.59921(7) 0.0253(2) Uani 1 d . . .
C1 C 0.43695(12) 0.08494(13) 0.37992(9) 0.0164(3) Uani 1 d . . .
C2 C 0.31049(13) -0.05244(14) 0.51139(9) 0.0203(3) Uani 1 d . . .
C3 C 0.50465(13) 0.18843(14) 0.55901(9) 0.0179(3) Uani 1 d . . .
C11 C 0.29774(13) 0.39984(13) 0.45141(9) 0.0182(3) Uani 1 d . . .
H11 H 0.3693 0.4299 0.4915 0.022 Uiso 1 calc R . .
C12 C 0.19312(15) 0.49913(15) 0.45687(10) 0.0249(3) Uani 1 d . . .
H12A H 0.1815 0.5069 0.5170 0.030 Uiso 1 calc R . .
H12B H 0.2179 0.5859 0.4384 0.030 Uiso 1 calc R . .
C13 C 0.06993(15) 0.46300(17) 0.40274(10) 0.0292(4) Uani 1 d . . .
H13A H 0.0078 0.5209 0.4202 0.035 Uiso 1 calc R . .
H13B H 0.0748 0.4826 0.3426 0.035 Uiso 1 calc R . .
C14 C 0.02696(13) 0.31855(17) 0.40840(10) 0.0256(3) Uani 1 d . . .
H14A H -0.0418 0.3042 0.3629 0.031 Uiso 1 calc R . .
H14B H -0.0025 0.3069 0.4633 0.031 Uiso 1 calc R . .
C15 C 0.12354(13) 0.21025(15) 0.40064(9) 0.0195(3) Uani 1 d . . .
H15 H 0.0867 0.1236 0.4098 0.023 Uiso 1 calc R . .
C16 C 0.16774(14) 0.20649(16) 0.31173(9) 0.0234(3) Uani 1 d . . .
H16A H 0.2182 0.1278 0.3097 0.028 Uiso 1 calc R . .
H16B H 0.0967 0.1963 0.2675 0.028 Uiso 1 calc R . .
C17 C 0.24089(14) 0.32806(16) 0.28823(9) 0.0255(3) Uani 1 d . . .
H17A H 0.1830 0.3973 0.2666 0.031 Uiso 1 calc R . .
H17B H 0.2836 0.3026 0.2409 0.031 Uiso 1 calc R . .
C18 C 0.33529(14) 0.38925(14) 0.36018(10) 0.0221(3) Uani 1 d . . .
H18A H 0.3550 0.4780 0.3420 0.027 Uiso 1 calc R . .
H18B H 0.4095 0.3366 0.3649 0.027 Uiso 1 calc R . .
C21 C 0.19540(12) 0.25038(13) 0.58719(8) 0.0156(3) Uani 1 d . . .
H21 H 0.1352 0.3226 0.5782 0.019 Uiso 1 calc R . .
C22 C 0.29229(13) 0.29212(15) 0.66333(9) 0.0192(3) Uani 1 d . . .
H22A H 0.3540 0.2230 0.6746 0.023 Uiso 1 calc R . .
H22B H 0.3322 0.3733 0.6486 0.023 Uiso 1 calc R . .
C23 C 0.23325(14) 0.31538(15) 0.74465(9) 0.0224(3) Uani 1 d . . .
H23A H 0.2960 0.3393 0.7925 0.027 Uiso 1 calc R . .
H23B H 0.1760 0.3890 0.7346 0.027 Uiso 1 calc R . .
C24 C 0.16623(15) 0.19132(15) 0.76835(9) 0.0248(3) Uani 1 d . . .
H24A H 0.2244 0.1195 0.7829 0.030 Uiso 1 calc R . .
H24B H 0.1273 0.2096 0.8187 0.030 Uiso 1 calc R . .
C25 C 0.06987(15) 0.14882(16) 0.69319(10) 0.0269(3) Uani 1 d . . .
H25A H 0.0075 0.2173 0.6823 0.032 Uiso 1 calc R . .
H25B H 0.0309 0.0673 0.7083 0.032 Uiso 1 calc R . .
C26 C 0.12735(14) 0.12593(15) 0.61100(10) 0.0225(3) Uani 1 d . . .
H26A H 0.1840 0.0517 0.6201 0.027 Uiso 1 calc R . .
H26B H 0.0637 0.1032 0.5635 0.027 Uiso 1 calc R . .

loop_
_atom_site_aniso_label
_atom_site_aniso_U_11
_atom_site_aniso_U_22
_atom_site_aniso_U_33
_atom_site_aniso_U_23
_atom_site_aniso_U_13
_atom_site_aniso_U_12
Co 0.01551(10) 0.01220(10) 0.01215(9) -0.00049(6) 0.00350(7) 0.00359(7)
P 0.01513(17) 0.01215(16) 0.01229(16) 0.00017(12) 0.00328(12) 0.00290(12)
O1 0.0268(5) 0.0213(5) 0.0163(5) -0.0017(4) 0.0073(4) -0.0002(4)
O2 0.0366(7) 0.0190(6) 0.0444(7) -0.0046(5) 0.0231(6) -0.0032(5)
O3 0.0232(5) 0.0276(6) 0.0245(5) -0.0091(4) 0.0018(4) 0.0010(4)
C1 0.0171(6) 0.0134(6) 0.0186(7) -0.0014(5) 0.0018(5) 0.0011(5)
C2 0.0244(7) 0.0176(7) 0.0208(7) -0.0012(5) 0.0093(6) 0.0067(6)
C3 0.0192(7) 0.0189(7) 0.0165(6) -0.0007(5) 0.0053(5) 0.0071(5)
C11 0.0229(7) 0.0132(6) 0.0198(7) 0.0021(5) 0.0075(5) 0.0030(5)
C12 0.0344(8) 0.0166(7) 0.0269(8) 0.0051(6) 0.0151(7) 0.0094(6)
C13 0.0323(9) 0.0328(9) 0.0242(8) 0.0086(7) 0.0102(6) 0.0203(7)
C14 0.0182(7) 0.0386(9) 0.0192(7) 0.0001(6) 0.0000(5) 0.0102(6)
C15 0.0169(6) 0.0250(7) 0.0160(6) -0.0004(5) 0.0009(5) 0.0016(5)
C16 0.0223(7) 0.0320(8) 0.0150(7) -0.0024(6) 0.0001(5) 0.0065(6)
C17 0.0315(8) 0.0309(8) 0.0157(7) 0.0055(6) 0.0088(6) 0.0118(7)
C18 0.0294(8) 0.0161(7) 0.0236(7) 0.0055(6) 0.0129(6) 0.0046(6)
C21 0.0172(6) 0.0152(6) 0.0156(6) -0.0003(5) 0.0066(5) 0.0043(5)
C22 0.0214(7) 0.0207(7) 0.0165(7) -0.0030(5) 0.0058(5) 0.0020(6)
C23 0.0283(8) 0.0230(7) 0.0168(7) -0.0043(6) 0.0060(6) 0.0031(6)
C24 0.0370(9) 0.0212(7) 0.0189(7) 0.0005(6) 0.0130(6) 0.0060(6)
C25 0.0341(9) 0.0233(8) 0.0273(8) -0.0023(6) 0.0172(7) -0.0040(6)
C26 0.0300(8) 0.0193(7) 0.0203(7) -0.0019(6) 0.0108(6) -0.0031(6)

loop_
_atom_type_symbol
_atom_type_description
_atom_type_scat_dispersion_real
_atom_type_scat_dispersion_imag
_atom_type_scat_source
C C 0.0033 0.0016 'International Tables Vol C Tables 4.2.6.8 and 6.1.1.4'
H H 0.0000 0.0000 'International Tables Vol C Tables 4.2.6.8 and 6.1.1.4'
O O 0.0106 0.0060 'International Tables Vol C Tables 4.2.6.8 and 6.1.1.4'
P P 0.1023 0.0942 'International Tables Vol C Tables 4.2.6.8 and 6.1.1.4'
Co Co 0.3494 0.9721 'International Tables Vol C Tables 4.2.6.8 and 6.1.1.4'

loop_
_geom_angle_atom_site_label_1
_geom_angle_atom_site_label_2
_geom_angle_atom_site_label_3
_geom_angle
_geom_angle_site_symmetry_1
_geom_angle_site_symmetry_3
_geom_angle_publ_flag
C3 Co C1 113.07(6) . . ?
C3 Co C2 131.13(7) . . ?
C1 Co C2 113.56(6) . . ?
C3 Co P 90.20(5) . . ?
C1 Co P 102.23(4) . . ?
C2 Co P 93.66(6) . . ?
C3 Co Co 83.93(5) . 3_656 ?
C1 Co Co 82.53(4) . 3_656 ?
C2 Co Co 88.29(6) . 3_656 ?
P Co Co 173.581(15) . 3_656 ?
C15 P C11 96.06(7) . . ?
C15 P C21 104.95(7) . . ?
C11 P C21 106.24(6) . . ?
C15 P Co 117.69(5) . . ?
C11 P Co 115.09(5) . . ?
C21 P Co 114.64(5) . . ?
O1 C1 Co 177.67(12) . . ?
O2 C2 Co 176.32(13) . . ?
O3 C3 Co 174.78(13) . . ?
C12 C11 C18 113.83(12) . . ?
C12 C11 P 111.63(10) . . ?
C18 C11 P 107.54(9) . . ?
C12 C11 H11 107.9 . . ?
C18 C11 H11 107.9 . . ?
P C11 H11 107.9 . . ?
C13 C12 C11 115.39(13) . . ?
C13 C12 H12A 108.4 . . ?
C11 C12 H12A 108.4 . . ?
C13 C12 H12B 108.4 . . ?
C11 C12 H12B 108.4 . . ?
H12A C12 H12B 107.5 . . ?
C14 C13 C12 116.68(12) . . ?
C14 C13 H13A 108.1 . . ?
C12 C13 H13A 108.1 . . ?
C14 C13 H13B 108.1 . . ?
C12 C13 H13B 108.1 . . ?
H13A C13 H13B 107.3 . . ?
C13 C14 C15 115.97(13) . . ?
C13 C14 H14A 108.3 . . ?
C15 C14 H14A 108.3 . . ?
C13 C14 H14B 108.3 . . ?
C15 C14 H14B 108.3 . . ?
H14A C14 H14B 107.4 . . ?
C16 C15 C14 113.95(12) . . ?
C16 C15 P 108.06(10) . . ?
C14 C15 P 111.19(10) . . ?
C16 C15 H15 107.8 . . ?
C14 C15 H15 107.8 . . ?
P C15 H15 107.8 . . ?
C17 C16 C15 116.46(12) . . ?
C17 C16 H16A 108.2 . . ?
C15 C16 H16A 108.2 . . ?
C17 C16 H16B 108.2 . . ?
C15 C16 H16B 108.2 . . ?
H16A C16 H16B 107.3 . . ?
C16 C17 C18 117.67(12) . . ?
C16 C17 H17A 107.9 . . ?
C18 C17 H17A 107.9 . . ?
C16 C17 H17B 107.9 . . ?
C18 C17 H17B 107.9 . . ?
H17A C17 H17B 107.2 . . ?
C17 C18 C11 116.92(12) . . ?
C17 C18 H18A 108.1 . . ?
C11 C18 H18A 108.1 . . ?
C17 C18 H18B 108.1 . . ?
C11 C18 H18B 108.1 . . ?
H18A C18 H18B 107.3 . . ?
C26 C21 C22 110.20(11) . . ?
C26 C21 P 112.71(9) . . ?
C22 C21 P 113.03(9) . . ?
C26 C21 H21 106.8 . . ?
C22 C21 H21 106.8 . . ?
P C21 H21 106.8 . . ?
C23 C22 C21 110.46(12) . . ?
C23 C22 H22A 109.6 . . ?
C21 C22 H22A 109.6 . . ?
C23 C22 H22B 109.6 . . ?
C21 C22 H22B 109.6 . . ?
H22A C22 H22B 108.1 . . ?
C24 C23 C22 111.18(12) . . ?
C24 C23 H23A 109.4 . . ?
C22 C23 H23A 109.4 . . ?
C24 C23 H23B 109.4 . . ?
C22 C23 H23B 109.4 . . ?
H23A C23 H23B 108.0 . . ?
C25 C24 C23 110.55(12) . . ?
C25 C24 H24A 109.5 . . ?
C23 C24 H24A 109.5 . . ?
C25 C24 H24B 109.5 . . ?
C23 C24 H24B 109.5 . . ?
H24A C24 H24B 108.1 . . ?
C24 C25 C26 110.93(13) . . ?
C24 C25 H25A 109.5 . . ?
C26 C25 H25A 109.5 . . ?
C24 C25 H25B 109.5 . . ?
C26 C25 H25B 109.5 . . ?
H25A C25 H25B 108.0 . . ?
C21 C26 C25 111.22(12) . . ?
C21 C26 H26A 109.4 . . ?
C25 C26 H26A 109.4 . . ?
C21 C26 H26B 109.4 . . ?
C25 C26 H26B 109.4 . . ?
H26A C26 H26B 108.0 . . ?

loop_
_geom_bond_atom_site_label_1
_geom_bond_atom_site_label_2
_geom_bond_distance
_geom_bond_site_symmetry_2
_geom_bond_publ_flag
Co C3 1.7755(15) . ?
Co C1 1.7871(15) . ?
Co C2 1.7875(16) . ?
Co P 2.1963(8) . ?
Co Co 2.6526(10) 3_656 ?
P C15 1.8393(15) . ?
P C11 1.8435(16) . ?
P C21 1.8556(14) . ?
O1 C1 1.1474(17) . ?
O2 C2 1.1467(19) . ?
O3 C3 1.1490(18) . ?
C11 C12 1.539(2) . ?
C11 C18 1.5472(19) . ?
C11 H11 0.9800 . ?
C12 C13 1.534(2) . ?
C12 H12A 0.9700 . ?
C12 H12B 0.9700 . ?
C13 C14 1.532(3) . ?
C13 H13A 0.9700 . ?
C13 H13B 0.9700 . ?
C14 C15 1.541(2) . ?
C14 H14A 0.9700 . ?
C14 H14B 0.9700 . ?
C15 C16 1.541(2) . ?
C15 H15 0.9800 . ?
C16 C17 1.539(2) . ?
C16 H16A 0.9700 . ?
C16 H16B 0.9700 . ?
C17 C18 1.541(2) . ?
C17 H17A 0.9700 . ?
C17 H17B 0.9700 . ?
C18 H18A 0.9700 . ?
C18 H18B 0.9700 . ?
C21 C26 1.533(2) . ?
C21 C22 1.534(2) . ?
C21 H21 0.9800 . ?
C22 C23 1.5314(19) . ?
C22 H22A 0.9700 . ?
C22 H22B 0.9700 . ?
C23 C24 1.523(2) . ?
C23 H23A 0.9700 . ?
C23 H23B 0.9700 . ?
C24 C25 1.522(2) . ?
C24 H24A 0.9700 . ?
C24 H24B 0.9700 . ?
C25 C26 1.534(2) . ?
C25 H25A 0.9700 . ?
C25 H25B 0.9700 . ?
C26 H26A 0.9700 . ?
C26 H26B 0.9700 . ?
